data_8104915
loop_
_publ_author_name
'Kailani, Mohammed H.'
'Awwadi, Firas F.'

_publ_section_title
;
 4-(9H-Fluoren-9-yl)-4-methylmorpholin-4-ium bromide, C18H20BrNO
;
_journal_issue 1
_journal_name_full 'Zeitschrift f\"ur Kristallographie - New Crystal Structures'
_journal_page_first 179
_journal_page_last 180
_journal_paper_doi 10.1515/ncrs-2020-0436
_journal_volume 236
_journal_year 2021
_chemical_formula_sum 'C18 H20 Br N O'
_chemical_formula_weight 346.26
_space_group_IT_number 61
_space_group_name_Hall '-P 2ac 2ab'
_space_group_name_H-M_alt 'P b c a'
_symmetry_cell_setting orthorhombic
_symmetry_space_group_name_H-M 'P b c a'
_atom_sites_solution_hydrogens geom
_atom_sites_solution_primary direct
_atom_sites_solution_secondary difmap
_cell_angle_alpha 90.00
_cell_angle_beta 90.00
_cell_angle_gamma 90.00
_cell_formula_units_Z 8
_cell_length_a 8.4285(4)
_cell_length_b 19.2055(9)
_cell_length_c 19.7809(12)
_cell_measurement_reflns_used 1514
_cell_measurement_temperature 293(2)
_cell_measurement_theta_max 29.1594
_cell_measurement_theta_min 2.9507
_cell_volume 3202.0(3)
_computing_cell_refinement
;
CrysAlisPro, Agilent Technologies,
Version 1.171.35.11 (release 16-05-2011 CrysAlis171 .NET)
(compiled May 16 2011,17:55:39)
;
_computing_data_collection
;
CrysAlisPro, Agilent Technologies,
Version 1.171.35.11 (release 16-05-2011 CrysAlis171 .NET)
(compiled May 16 2011,17:55:39)
;
_computing_data_reduction
;
CrysAlisPro, Agilent Technologies,
Version 1.171.35.11 (release 16-05-2011 CrysAlis171 .NET)
(compiled May 16 2011,17:55:39)
;
_computing_molecular_graphics 'shelxtl, Bruker,2002'
_computing_publication_material 'shelxtl, Bruker,2002'
_computing_structure_refinement 'shelxtl, Bruker,2002'
_computing_structure_solution 'shelxtl, Bruker,2002'
_diffrn_ambient_temperature 293(2)
_diffrn_detector_area_resol_mean 16.0534
_diffrn_measured_fraction_theta_full 0.999
_diffrn_measured_fraction_theta_max 0.999
_diffrn_measurement_device_type 'Xcalibur, Eos'
_diffrn_measurement_method '\w scans'
_diffrn_radiation_monochromator graphite
_diffrn_radiation_source 'fine-focus sealed tube'
_diffrn_radiation_type MoK\a
_diffrn_radiation_wavelength 0.71073
_diffrn_reflns_av_R_equivalents 0.0345
_diffrn_reflns_av_sigmaI/netI 0.0409
_diffrn_reflns_limit_h_max 10
_diffrn_reflns_limit_h_min -9
_diffrn_reflns_limit_k_max 19
_diffrn_reflns_limit_k_min -23
_diffrn_reflns_limit_l_max 24
_diffrn_reflns_limit_l_min -24
_diffrn_reflns_number 9934
_diffrn_reflns_theta_full 26.30
_diffrn_reflns_theta_max 26.30
_diffrn_reflns_theta_min 2.96
_exptl_absorpt_coefficient_mu 2.566
_exptl_absorpt_correction_T_max 1.00000
_exptl_absorpt_correction_T_min 0.66128
_exptl_absorpt_correction_type multi-scan
_exptl_absorpt_process_details
;
CrysAlisPro, Agilent Technologies,
Version 1.171.35.11 (release 16-05-2011 CrysAlis171 .NET)
(compiled May 16 2011,17:55:39)
Empirical absorption correction using spherical harmonics,
 implemented in SCALE3 ABSPACK scaling algorithm.
;
_exptl_crystal_colour white
_exptl_crystal_density_diffrn 1.437
_exptl_crystal_density_method 'not measured'
_exptl_crystal_description parallelepiped
_exptl_crystal_F_000 1424
_exptl_crystal_size_max 0.4
_exptl_crystal_size_mid 0.3
_exptl_crystal_size_min 0.2
_refine_diff_density_max 0.332
_refine_diff_density_min -0.355
_refine_diff_density_rms 0.059
_refine_ls_extinction_method none
_refine_ls_goodness_of_fit_ref 1.022
_refine_ls_hydrogen_treatment constr
_refine_ls_matrix_type full
_refine_ls_number_parameters 191
_refine_ls_number_reflns 3252
_refine_ls_number_restraints 0
_refine_ls_restrained_S_all 1.022
_refine_ls_R_factor_all 0.0843
_refine_ls_R_factor_gt 0.0427
_refine_ls_shift/su_max 0.001
_refine_ls_shift/su_mean 0.000
_refine_ls_structure_factor_coef Fsqd
_refine_ls_weighting_details 'calc w=1/[\s^2^(Fo^2^)+(0.0418P)^2^+0.0000P] where P=(Fo^2^+2Fc^2^)/3'
_refine_ls_weighting_scheme calc
_refine_ls_wR_factor_gt 0.0912
_refine_ls_wR_factor_ref 0.1025
_reflns_number_gt 2038
_reflns_number_total 3252
_reflns_threshold_expression >2sigma(I)
_cod_data_source_file suppl_j_ncrs-2020-0436_suppl.cif
_cod_data_source_block exp797
_cod_database_code 8104915

loop_
_symmetry_equiv_pos_as_xyz
'x, y, z'
'-x+1/2, -y, z+1/2'
'-x, y+1/2, -z+1/2'
'x+1/2, -y+1/2, -z'
'-x, -y, -z'
'x-1/2, y, -z-1/2'
'x, -y-1/2, z-1/2'
'-x-1/2, y-1/2, z'

loop_
_atom_site_label
_atom_site_type_symbol
_atom_site_fract_x
_atom_site_fract_y
_atom_site_fract_z
_atom_site_U_iso_or_equiv
_atom_site_adp_type
_atom_site_occupancy
_atom_site_symmetry_multiplicity
_atom_site_calc_flag
_atom_site_refinement_flags
_atom_site_disorder_assembly
_atom_site_disorder_group
Br1 Br 0.27202(4) 0.124219(18) 0.496124(15) 0.04542(14) Uani 1 1 d . . .
C1 C 0.7239(4) 0.18858(17) 0.47311(14) 0.0396(8) Uani 1 1 d . . .
H1A H 0.6141 0.1940 0.4868 0.048 Uiso 1 1 calc R . .
H1B H 0.7532 0.2292 0.4468 0.048 Uiso 1 1 calc R . .
C2 C 0.8267(4) 0.18496(17) 0.53505(13) 0.0478(8) Uani 1 1 d . . .
H2A H 0.9371 0.1821 0.5215 0.057 Uiso 1 1 calc R . .
H2B H 0.8131 0.2272 0.5614 0.057 Uiso 1 1 calc R . .
C3 C 0.8175(4) 0.06494(16) 0.53716(14) 0.0465(8) Uani 1 1 d . . .
H3A H 0.7970 0.0242 0.5648 0.056 Uiso 1 1 calc R . .
H3B H 0.9282 0.0639 0.5237 0.056 Uiso 1 1 calc R . .
C4 C 0.7136(4) 0.06277(17) 0.47508(14) 0.0400(8) Uani 1 1 d . . .
H4A H 0.7360 0.0205 0.4499 0.048 Uiso 1 1 calc R . .
H4B H 0.6033 0.0612 0.4889 0.048 Uiso 1 1 calc R . .
C5 C 0.8970(3) 0.12153(18) 0.39548(13) 0.0481(9) Uani 1 1 d . . .
H5A H 0.9115 0.1622 0.3680 0.072 Uiso 1 1 calc R . .
H5B H 0.9020 0.0807 0.3675 0.072 Uiso 1 1 calc R . .
H5C H 0.9792 0.1195 0.4290 0.072 Uiso 1 1 calc R . .
C6 C 0.6053(3) 0.12686(15) 0.37476(11) 0.0296(6) Uani 1 1 d . . .
H6 H 0.5011 0.1311 0.3963 0.036 Uiso 1 1 calc R . .
C7 C 0.6303(3) 0.18594(15) 0.32504(12) 0.0308(7) Uani 1 1 d . . .
C8 C 0.6650(3) 0.15827(16) 0.26120(13) 0.0327(7) Uani 1 1 d . . .
C9 C 0.6511(3) 0.08278(17) 0.26382(13) 0.0347(7) Uani 1 1 d . . .
C10 C 0.6096(3) 0.06295(15) 0.32976(12) 0.0318(7) Uani 1 1 d . . .
C11 C 0.5731(3) -0.00549(17) 0.34339(15) 0.0455(8) Uani 1 1 d . . .
H11 H 0.5410 -0.0186 0.3865 0.055 Uiso 1 1 calc R . .
C12 C 0.5846(4) -0.05482(19) 0.29233(16) 0.0587(10) Uani 1 1 d . . .
H12 H 0.5605 -0.1012 0.3012 0.070 Uiso 1 1 calc R . .
C13 C 0.6321(4) -0.03478(19) 0.22790(16) 0.0593(10) Uani 1 1 d . . .
H13 H 0.6412 -0.0682 0.1941 0.071 Uiso 1 1 calc R . .
C14 C 0.6654(4) 0.03280(19) 0.21334(14) 0.0492(9) Uani 1 1 d . . .
H14 H 0.6974 0.0455 0.1701 0.059 Uiso 1 1 calc R . .
C15 C 0.6950(4) 0.20249(18) 0.20700(13) 0.0459(8) Uani 1 1 d . . .
H15 H 0.7207 0.1845 0.1648 0.055 Uiso 1 1 calc R . .
C16 C 0.6861(4) 0.27306(18) 0.21682(15) 0.0545(9) Uani 1 1 d . . .
H16 H 0.7062 0.3030 0.1808 0.065 Uiso 1 1 calc R . .
C17 C 0.6479(4) 0.30040(18) 0.27922(14) 0.0505(9) Uani 1 1 d . . .
H17 H 0.6409 0.3484 0.2847 0.061 Uiso 1 1 calc R . .
C18 C 0.6198(3) 0.25672(16) 0.33375(13) 0.0396(7) Uani 1 1 d . . .
H18 H 0.5941 0.2752 0.3758 0.048 Uiso 1 1 calc R . .
N1 N 0.7387(2) 0.12486(13) 0.42956(11) 0.0288(5) Uani 1 1 d . . .
O1 O 0.7878(3) 0.12632(12) 0.57565(10) 0.0504(6) Uani 1 1 d . . .

loop_
_atom_site_aniso_label
_atom_site_aniso_U_11
_atom_site_aniso_U_22
_atom_site_aniso_U_33
_atom_site_aniso_U_23
_atom_site_aniso_U_13
_atom_site_aniso_U_12
Br1 0.0401(2) 0.0359(2) 0.0603(2) 0.00375(19) 0.00414(14) 0.00026(15)
O1 0.0834(17) 0.0440(15) 0.0238(10) -0.0001(11) -0.0032(10) 0.0045(14)
C2 0.070(2) 0.039(2) 0.0341(17) -0.0057(16) -0.0085(16) -0.0010(18)
C1 0.061(2) 0.027(2) 0.0311(16) -0.0038(14) -0.0092(14) 0.0028(15)
N1 0.0365(13) 0.0279(14) 0.0221(11) -0.0010(12) 0.0003(9) 0.0019(10)
C4 0.056(2) 0.030(2) 0.0335(16) 0.0014(15) -0.0054(15) -0.0011(16)
C3 0.073(2) 0.034(2) 0.0323(16) 0.0052(15) -0.0108(16) 0.0073(18)
C6 0.0279(14) 0.0335(17) 0.0275(13) 0.0017(13) 0.0023(11) -0.0029(14)
C10 0.0316(15) 0.0319(19) 0.0320(15) -0.0031(13) -0.0046(12) -0.0011(14)
C11 0.053(2) 0.040(2) 0.0426(18) -0.0015(15) -0.0075(15) -0.0101(17)
C12 0.071(2) 0.039(2) 0.066(2) -0.0105(18) -0.0151(19) -0.0104(19)
C13 0.084(3) 0.047(3) 0.046(2) -0.0180(18) -0.0135(19) 0.010(2)
C14 0.055(2) 0.058(3) 0.0346(17) -0.0121(17) -0.0068(15) 0.0101(18)
C9 0.0319(16) 0.042(2) 0.0304(16) -0.0040(14) -0.0034(13) 0.0021(14)
C8 0.0279(16) 0.042(2) 0.0282(15) 0.0028(14) -0.0018(12) -0.0009(14)
C15 0.051(2) 0.059(3) 0.0270(16) 0.0060(16) 0.0047(14) 0.0002(19)
C16 0.074(3) 0.048(2) 0.041(2) 0.0175(17) -0.0001(17) -0.007(2)
C17 0.064(2) 0.036(2) 0.051(2) 0.0140(16) -0.0045(16) 0.0023(17)
C18 0.0495(18) 0.035(2) 0.0338(16) 0.0018(14) -0.0008(13) 0.0078(15)
C7 0.0282(16) 0.037(2) 0.0276(14) 0.0023(14) 0.0005(11) 0.0025(13)
C5 0.0278(15) 0.077(3) 0.0390(16) -0.0037(17) -0.0006(13) 0.0031(18)

loop_
_atom_type_symbol
_atom_type_description
_atom_type_scat_dispersion_real
_atom_type_scat_dispersion_imag
_atom_type_scat_source
C C 0.0033 0.0016 'International Tables Vol C Tables 4.2.6.8 and 6.1.1.4'
H H 0.0000 0.0000 'International Tables Vol C Tables 4.2.6.8 and 6.1.1.4'
N N 0.0061 0.0033 'International Tables Vol C Tables 4.2.6.8 and 6.1.1.4'
O O 0.0106 0.0060 'International Tables Vol C Tables 4.2.6.8 and 6.1.1.4'
Br Br -0.2901 2.4595 'International Tables Vol C Tables 4.2.6.8 and 6.1.1.4'

loop_
_geom_angle_atom_site_label_1
_geom_angle_atom_site_label_2
_geom_angle_atom_site_label_3
_geom_angle
_geom_angle_site_symmetry_1
_geom_angle_site_symmetry_3
C2 O1 C3 108.2(2) . .
O1 C2 C1 111.4(3) . .
O1 C2 H2A 109.4 . .
C1 C2 H2A 109.4 . .
O1 C2 H2B 109.4 . .
C1 C2 H2B 109.4 . .
H2A C2 H2B 108.0 . .
N1 C1 C2 112.5(2) . .
N1 C1 H1A 109.1 . .
C2 C1 H1A 109.1 . .
N1 C1 H1B 109.1 . .
C2 C1 H1B 109.1 . .
H1A C1 H1B 107.8 . .
C5 N1 C1 111.6(2) . .
C5 N1 C4 111.1(2) . .
C1 N1 C4 106.9(2) . .
C5 N1 C6 109.28(19) . .
C1 N1 C6 108.5(2) . .
C4 N1 C6 109.4(2) . .
N1 C4 C3 112.5(2) . .
N1 C4 H4A 109.1 . .
C3 C4 H4A 109.1 . .
N1 C4 H4B 109.1 . .
C3 C4 H4B 109.1 . .
H4A C4 H4B 107.8 . .
O1 C3 C4 110.8(2) . .
O1 C3 H3A 109.5 . .
C4 C3 H3A 109.5 . .
O1 C3 H3B 109.5 . .
C4 C3 H3B 109.5 . .
H3A C3 H3B 108.1 . .
C7 C6 C10 102.8(2) . .
C7 C6 N1 111.6(2) . .
C10 C6 N1 111.7(2) . .
C7 C6 H6 110.2 . .
C10 C6 H6 110.2 . .
N1 C6 H6 110.2 . .
C11 C10 C9 119.8(3) . .
C11 C10 C6 130.7(3) . .
C9 C10 C6 109.4(3) . .
C10 C11 C12 119.6(3) . .
C10 C11 H11 120.2 . .
C12 C11 H11 120.2 . .
C11 C12 C13 119.9(3) . .
C11 C12 H12 120.1 . .
C13 C12 H12 120.1 . .
C14 C13 C12 121.2(3) . .
C14 C13 H13 119.4 . .
C12 C13 H13 119.4 . .
C13 C14 C9 119.3(3) . .
C13 C14 H14 120.4 . .
C9 C14 H14 120.4 . .
C14 C9 C10 120.1(3) . .
C14 C9 C8 130.9(3) . .
C10 C9 C8 108.9(2) . .
C15 C8 C7 120.1(3) . .
C15 C8 C9 130.6(3) . .
C7 C8 C9 109.2(2) . .
C16 C15 C8 119.0(3) . .
C16 C15 H15 120.5 . .
C8 C15 H15 120.5 . .
C15 C16 C17 121.0(3) . .
C15 C16 H16 119.5 . .
C17 C16 H16 119.5 . .
C16 C17 C18 120.4(3) . .
C16 C17 H17 119.8 . .
C18 C17 H17 119.8 . .
C7 C18 C17 119.3(3) . .
C7 C18 H18 120.3 . .
C17 C18 H18 120.3 . .
C18 C7 C8 120.1(3) . .
C18 C7 C6 130.6(2) . .
C8 C7 C6 109.3(3) . .
N1 C5 H5A 109.5 . .
N1 C5 H5B 109.5 . .
H5A C5 H5B 109.5 . .
N1 C5 H5C 109.5 . .
H5A C5 H5C 109.5 . .
H5B C5 H5C 109.5 . .

loop_
_geom_bond_atom_site_label_1
_geom_bond_atom_site_label_2
_geom_bond_distance
_geom_bond_site_symmetry_2
O1 C2 1.421(3) .
O1 C3 1.426(3) .
C2 C1 1.502(4) .
C2 H2A 0.9700 .
C2 H2B 0.9700 .
C1 N1 1.502(3) .
C1 H1A 0.9700 .
C1 H1B 0.9700 .
N1 C5 1.496(3) .
N1 C4 1.509(3) .
N1 C6 1.562(3) .
C4 C3 1.509(4) .
C4 H4A 0.9700 .
C4 H4B 0.9700 .
C3 H3A 0.9700 .
C3 H3B 0.9700 .
C6 C7 1.516(3) .
C6 C10 1.517(3) .
C6 H6 0.9800 .
C10 C11 1.377(4) .
C10 C9 1.403(3) .
C11 C12 1.388(4) .
C11 H11 0.9300 .
C12 C13 1.390(4) .
C12 H12 0.9300 .
C13 C14 1.359(5) .
C13 H13 0.9300 .
C14 C9 1.390(4) .
C14 H14 0.9300 .
C9 C8 1.455(4) .
C8 C15 1.391(4) .
C8 C7 1.401(3) .
C15 C16 1.371(4) .
C15 H15 0.9300 .
C16 C17 1.380(4) .
C16 H16 0.9300 .
C17 C18 1.387(4) .
C17 H17 0.9300 .
C18 C7 1.373(4) .
C18 H18 0.9300 .
C5 H5A 0.9600 .
C5 H5B 0.9600 .
C5 H5C 0.9600 .

loop_
_geom_torsion_atom_site_label_1
_geom_torsion_atom_site_label_2
_geom_torsion_atom_site_label_3
_geom_torsion_atom_site_label_4
_geom_torsion
_geom_torsion_site_symmetry_1
_geom_torsion_site_symmetry_2
_geom_torsion_site_symmetry_3
_geom_torsion_site_symmetry_4
C3 O1 C2 C1 62.4(3) . . . .
O1 C2 C1 N1 -59.1(4) . . . .
C2 C1 N1 C5 -70.3(3) . . . .
C2 C1 N1 C4 51.3(3) . . . .
C2 C1 N1 C6 169.2(2) . . . .
C5 N1 C4 C3 70.5(3) . . . .
C1 N1 C4 C3 -51.4(3) . . . .
C6 N1 C4 C3 -168.7(2) . . . .
C2 O1 C3 C4 -62.1(3) . . . .
N1 C4 C3 O1 58.9(4) . . . .
C5 N1 C6 C7 -54.8(3) . . . .
C1 N1 C6 C7 67.1(3) . . . .
C4 N1 C6 C7 -176.7(2) . . . .
C5 N1 C6 C10 59.7(3) . . . .
C1 N1 C6 C10 -178.4(2) . . . .
C4 N1 C6 C10 -62.2(3) . . . .
C7 C6 C10 C11 -170.1(3) . . . .
N1 C6 C10 C11 70.0(4) . . . .
C7 C6 C10 C9 6.3(3) . . . .
N1 C6 C10 C9 -113.5(2) . . . .
C9 C10 C11 C12 2.8(4) . . . .
C6 C10 C11 C12 179.0(3) . . . .
C10 C11 C12 C13 -0.2(5) . . . .
C11 C12 C13 C14 -1.1(5) . . . .
C12 C13 C14 C9 -0.2(5) . . . .
C13 C14 C9 C10 2.9(4) . . . .
C13 C14 C9 C8 -173.8(3) . . . .
C11 C10 C9 C14 -4.2(4) . . . .
C6 C10 C9 C14 178.9(2) . . . .
C11 C10 C9 C8 173.2(3) . . . .
C6 C10 C9 C8 -3.7(3) . . . .
C14 C9 C8 C15 0.8(5) . . . .
C10 C9 C8 C15 -176.2(3) . . . .
C14 C9 C8 C7 176.2(3) . . . .
C10 C9 C8 C7 -0.8(3) . . . .
C7 C8 C15 C16 -1.6(5) . . . .
C9 C8 C15 C16 173.3(3) . . . .
C8 C15 C16 C17 -0.1(5) . . . .
C15 C16 C17 C18 0.9(5) . . . .
C16 C17 C18 C7 0.0(5) . . . .
C17 C18 C7 C8 -1.7(4) . . . .
C17 C18 C7 C6 -179.6(3) . . . .
C15 C8 C7 C18 2.5(4) . . . .
C9 C8 C7 C18 -173.4(3) . . . .
C15 C8 C7 C6 -179.1(2) . . . .
C9 C8 C7 C6 4.9(3) . . . .
C10 C6 C7 C18 171.3(3) . . . .
N1 C6 C7 C18 -68.8(4) . . . .
C10 C6 C7 C8 -6.8(3) . . . .
N1 C6 C7 C8 113.1(2) . . . .
